data_7200944
loop_
_publ_author_name
'Song, Zhe'
'Gao, Hongze'
'Li, Guanghua'
'Yu, Yang'
'Shi, Zhan'
'Feng, Shouhua'

_publ_section_title
;
 Influence of noncovalent intermolecular interactions on crystal
 packing: syntheses and crystal structures of three layered
 Zn(ii)/1,2,4-triazole/carboxylate coordination polymers
;
_journal_issue 8
_journal_name_full CrystEngComm
_journal_page_first 1579
_journal_paper_doi 10.1039/b901445d
_journal_volume 11
_journal_year 2009
_chemical_formula_moiety 'C10 H7 N3 O4 Zn'
_chemical_formula_sum 'C10 H7 N3 O4 Zn'
_chemical_formula_weight 298.56
_chemical_melting_point ?
_chemical_name_systematic
;
?
;
_space_group_IT_number 14
_symmetry_cell_setting monoclinic
_symmetry_space_group_name_Hall '-P 2ybc'
_symmetry_space_group_name_H-M 'P 1 21/c 1'
_atom_sites_solution_hydrogens geom
_atom_sites_solution_primary direct
_atom_sites_solution_secondary difmap
_audit_creation_method SHELXL-97
_cell_angle_alpha 90.00
_cell_angle_beta 97.8560(10)
_cell_angle_gamma 90.00
_cell_formula_units_Z 4
_cell_length_a 11.2948(2)
_cell_length_b 9.6915(2)
_cell_length_c 10.2869(3)
_cell_measurement_reflns_used 2755
_cell_measurement_temperature 293(2)
_cell_measurement_theta_max 28.28
_cell_measurement_theta_min 1.82
_cell_volume 1115.47(4)
_computing_cell_refinement 'Bruker SMART'
_computing_data_collection 'Bruker SMART'
_computing_data_reduction 'Bruker SAINT'
_computing_molecular_graphics SHELXP-97
_computing_publication_material SHELXTL
_computing_structure_refinement 'SHELXL-97 (Sheldrick, 1997)'
_computing_structure_solution 'SHELXS-97 (Sheldrick, 1990)'
_diffrn_ambient_temperature 293(2)
_diffrn_detector_area_resol_mean 9.00cm
_diffrn_measured_fraction_theta_full 0.999
_diffrn_measured_fraction_theta_max 0.999
_diffrn_measurement_device_type 'CCD area detector'
_diffrn_measurement_method 'phi and omega scans'
_diffrn_radiation_monochromator graphite
_diffrn_radiation_source 'fine-focus sealed tube'
_diffrn_radiation_type MoK\a
_diffrn_radiation_wavelength 0.71073
_diffrn_reflns_av_R_equivalents 0.0308
_diffrn_reflns_av_sigmaI/netI 0.0244
_diffrn_reflns_limit_h_max 14
_diffrn_reflns_limit_h_min -14
_diffrn_reflns_limit_k_max 12
_diffrn_reflns_limit_k_min -12
_diffrn_reflns_limit_l_max 9
_diffrn_reflns_limit_l_min -13
_diffrn_reflns_number 7904
_diffrn_reflns_theta_full 28.28
_diffrn_reflns_theta_max 28.28
_diffrn_reflns_theta_min 1.82
_diffrn_standards_decay_% 0
_diffrn_standards_interval_count 0
_diffrn_standards_interval_time .
_diffrn_standards_number 0
_exptl_absorpt_coefficient_mu 2.212
_exptl_absorpt_correction_T_max 0.7144
_exptl_absorpt_correction_T_min 0.6351
_exptl_absorpt_correction_type empirical
_exptl_absorpt_process_details SADABS
_exptl_crystal_colour colourless
_exptl_crystal_density_diffrn 1.778
_exptl_crystal_density_meas ?
_exptl_crystal_density_method 'not measured'
_exptl_crystal_description block
_exptl_crystal_F_000 600
_exptl_crystal_size_max 0.22
_exptl_crystal_size_mid 0.19
_exptl_crystal_size_min 0.15
_refine_diff_density_max 0.380
_refine_diff_density_min -0.236
_refine_diff_density_rms 0.053
_refine_ls_extinction_method none
_refine_ls_goodness_of_fit_ref 1.031
_refine_ls_hydrogen_treatment mixed
_refine_ls_matrix_type full
_refine_ls_number_parameters 191
_refine_ls_number_reflns 2755
_refine_ls_number_restraints 0
_refine_ls_restrained_S_all 1.031
_refine_ls_R_factor_all 0.0281
_refine_ls_R_factor_gt 0.0216
_refine_ls_shift/su_max 0.000
_refine_ls_shift/su_mean 0.000
_refine_ls_structure_factor_coef Fsqd
_refine_ls_weighting_details 'calc w=1/[\s^2^(Fo^2^)+(0.0336P)^2^+0.2429P] where P=(Fo^2^+2Fc^2^)/3'
_refine_ls_weighting_scheme calc
_refine_ls_wR_factor_gt 0.0587
_refine_ls_wR_factor_ref 0.0620
_reflns_number_gt 2376
_reflns_number_total 2755
_reflns_threshold_expression >2sigma(I)
_cod_data_source_file b901445d.txt
_cod_data_source_block compound1
_cod_depositor_comments
;
The following automatic conversions were performed:

'_chemical_melting_point' value 'not measured' was changed to '?' -
the value is undefined or not given.

Automatic conversion script
Id: cif_fix_values 1646 2011-03-28 12:23:43Z adriana 

The following automatic conversions were performed:

'_exptl_crystal_density_meas' value 'none' was changed to '?' - the
value is perceived as not measured.

Automatic conversion script
Id: cif_fix_values 3008 2015-01-20 13:52:24Z robertas 
;
_cod_original_sg_symbol_Hall -P2ybc
_cod_original_sg_symbol_H-M P2(1)/c
_cod_database_code 7200944

loop_
_symmetry_equiv_pos_as_xyz
'x, y, z'
'-x, y+1/2, -z+1/2'
'-x, -y, -z'
'x, -y-1/2, z-1/2'

loop_
_atom_site_label
_atom_site_type_symbol
_atom_site_fract_x
_atom_site_fract_y
_atom_site_fract_z
_atom_site_U_iso_or_equiv
_atom_site_adp_type
_atom_site_occupancy
_atom_site_symmetry_multiplicity
_atom_site_calc_flag
_atom_site_refinement_flags
_atom_site_disorder_assembly
_atom_site_disorder_group
Zn1 Zn -0.397360(16) 0.406536(17) -0.106640(16) 0.02539(7) Uani 1 1 d . . .
O1 O -0.22324(11) 0.24688(16) -0.06240(15) 0.0497(4) Uani 1 1 d . . .
O2 O -0.23432(11) 0.45627(14) -0.14322(14) 0.0400(3) Uani 1 1 d . . .
O3 O 0.15136(13) 0.00498(18) -0.0083(2) 0.0640(5) Uani 1 1 d . . .
O4 O 0.32683(12) 0.09944(15) -0.02730(17) 0.0522(4) Uani 1 1 d . . .
N1 N -0.44543(12) 0.15902(13) -0.43679(12) 0.0273(3) Uani 1 1 d . . .
N2 N -0.51729(13) 0.08949(13) -0.36189(14) 0.0295(3) Uani 1 1 d . . .
N3 N -0.45722(12) 0.28135(14) -0.25724(13) 0.0291(3) Uani 1 1 d . . .
C1 C -0.41241(16) 0.27270(18) -0.37112(16) 0.0339(4) Uani 1 1 d . . .
C2 C -0.52150(17) 0.16563(18) -0.25670(17) 0.0359(4) Uani 1 1 d . . .
C3 C -0.04278(15) 0.34808(19) -0.11829(17) 0.0348(4) Uani 1 1 d . . .
C4 C 0.02554(15) 0.2350(2) -0.07355(19) 0.0369(4) Uani 1 1 d . . .
C5 C 0.14801(15) 0.2317(2) -0.08187(18) 0.0358(4) Uani 1 1 d . . .
C6 C 0.20114(17) 0.3444(2) -0.1345(2) 0.0426(4) Uani 1 1 d . . .
C7 C 0.13319(18) 0.4581(2) -0.1787(2) 0.0473(5) Uani 1 1 d . . .
C8 C 0.01127(17) 0.4599(2) -0.1707(2) 0.0417(4) Uani 1 1 d . . .
C9 C -0.17403(15) 0.3487(2) -0.10700(17) 0.0362(4) Uani 1 1 d . . .
C10 C 0.21951(16) 0.1076(2) -0.03587(19) 0.0390(4) Uani 1 1 d . . .
H1 H -0.3648(19) 0.342(2) -0.403(2) 0.048(6) Uiso 1 1 d . . .
H2 H -0.5608(18) 0.145(2) -0.188(2) 0.042(5) Uiso 1 1 d . . .
H3 H 0.183(2) -0.065(3) 0.017(3) 0.067(8) Uiso 1 1 d . . .
H4 H -0.0055(18) 0.162(2) -0.044(2) 0.039(5) Uiso 1 1 d . . .
H6 H 0.284(2) 0.341(2) -0.141(2) 0.054(6) Uiso 1 1 d . . .
H7 H 0.1735(18) 0.537(2) -0.216(2) 0.044(6) Uiso 1 1 d . . .
H8 H -0.0314(19) 0.536(2) -0.197(2) 0.046(6) Uiso 1 1 d . . .

loop_
_atom_site_aniso_label
_atom_site_aniso_U_11
_atom_site_aniso_U_22
_atom_site_aniso_U_33
_atom_site_aniso_U_23
_atom_site_aniso_U_13
_atom_site_aniso_U_12
Zn1 0.03398(11) 0.02198(10) 0.02204(10) -0.00075(6) 0.01042(7) 0.00354(7)
O1 0.0330(6) 0.0562(9) 0.0636(9) 0.0199(7) 0.0196(6) 0.0122(6)
O2 0.0322(6) 0.0372(6) 0.0510(8) -0.0028(6) 0.0066(6) 0.0077(5)
O3 0.0345(7) 0.0514(9) 0.1095(15) 0.0324(10) 0.0219(8) 0.0104(7)
O4 0.0281(6) 0.0649(10) 0.0657(10) 0.0131(7) 0.0145(6) 0.0076(6)
N1 0.0367(7) 0.0237(6) 0.0239(6) -0.0009(5) 0.0129(5) -0.0068(5)
N2 0.0384(7) 0.0250(7) 0.0285(7) -0.0026(5) 0.0165(6) -0.0074(5)
N3 0.0381(7) 0.0253(6) 0.0262(6) -0.0039(5) 0.0121(5) -0.0040(5)
C1 0.0468(9) 0.0285(8) 0.0299(8) -0.0055(7) 0.0173(7) -0.0130(7)
C2 0.0489(10) 0.0316(9) 0.0319(8) -0.0055(7) 0.0224(8) -0.0097(7)
C3 0.0316(8) 0.0395(9) 0.0341(8) -0.0027(7) 0.0072(7) 0.0039(7)
C4 0.0304(8) 0.0393(10) 0.0430(10) 0.0024(8) 0.0124(7) 0.0020(7)
C5 0.0288(8) 0.0416(10) 0.0380(9) -0.0013(7) 0.0083(7) 0.0024(7)
C6 0.0312(9) 0.0486(11) 0.0495(11) 0.0021(9) 0.0107(8) -0.0025(8)
C7 0.0437(10) 0.0444(11) 0.0547(12) 0.0062(10) 0.0104(9) -0.0063(9)
C8 0.0415(10) 0.0398(10) 0.0436(11) 0.0031(8) 0.0048(8) 0.0037(8)
C9 0.0310(8) 0.0439(10) 0.0343(9) -0.0029(8) 0.0070(7) 0.0079(7)
C10 0.0308(8) 0.0484(11) 0.0400(10) 0.0049(8) 0.0130(7) 0.0038(7)

loop_
_atom_type_symbol
_atom_type_description
_atom_type_scat_dispersion_real
_atom_type_scat_dispersion_imag
_atom_type_scat_source
C C 0.0033 0.0016 'International Tables Vol C Tables 4.2.6.8 and 6.1.1.4'
H H 0.0000 0.0000 'International Tables Vol C Tables 4.2.6.8 and 6.1.1.4'
N N 0.0061 0.0033 'International Tables Vol C Tables 4.2.6.8 and 6.1.1.4'
O O 0.0106 0.0060 'International Tables Vol C Tables 4.2.6.8 and 6.1.1.4'
Zn Zn 0.2839 1.4301 'International Tables Vol C Tables 4.2.6.8 and 6.1.1.4'

loop_
_geom_angle_atom_site_label_1
_geom_angle_atom_site_label_2
_geom_angle_atom_site_label_3
_geom_angle
_geom_angle_site_symmetry_1
_geom_angle_site_symmetry_3
_geom_angle_publ_flag
O2 Zn1 N1 127.63(6) . 4_566 ?
O2 Zn1 N3 102.89(5) . . ?
N1 Zn1 N3 112.21(6) 4_566 . ?
O2 Zn1 N2 100.99(5) . 2_454 ?
N1 Zn1 N2 103.74(5) 4_566 2_454 ?
N3 Zn1 N2 107.63(6) . 2_454 ?
O2 Zn1 C9 28.73(6) . . ?
N1 Zn1 C9 108.27(6) 4_566 . ?
N3 Zn1 C9 95.36(6) . . ?
N2 Zn1 C9 129.33(6) 2_454 . ?
C9 O2 Zn1 102.61(12) . . ?
C10 O3 H3 118(2) . . ?
C1 N1 N2 105.69(12) . . ?
C1 N1 Zn1 128.34(11) . 4_565 ?
N2 N1 Zn1 125.92(10) . 4_565 ?
C2 N2 N1 106.11(12) . . ?
C2 N2 Zn1 123.58(11) . 2_444 ?
N1 N2 Zn1 130.31(10) . 2_444 ?
C2 N3 C1 102.78(13) . . ?
C2 N3 Zn1 128.97(11) . . ?
C1 N3 Zn1 125.70(11) . . ?
N1 C1 N3 112.68(14) . . ?
N1 C1 H1 123.3(13) . . ?
N3 C1 H1 123.9(13) . . ?
N2 C2 N3 112.73(14) . . ?
N2 C2 H2 126.4(14) . . ?
N3 C2 H2 120.8(14) . . ?
C4 C3 C8 119.53(17) . . ?
C4 C3 C9 119.27(17) . . ?
C8 C3 C9 121.19(17) . . ?
C3 C4 C5 120.63(17) . . ?
C3 C4 H4 122.1(14) . . ?
C5 C4 H4 117.2(14) . . ?
C6 C5 C4 119.29(17) . . ?
C6 C5 C10 120.92(15) . . ?
C4 C5 C10 119.79(16) . . ?
C7 C6 C5 120.24(17) . . ?
C7 C6 H6 120.8(14) . . ?
C5 C6 H6 118.9(14) . . ?
C6 C7 C8 119.98(19) . . ?
C6 C7 H7 118.5(12) . . ?
C8 C7 H7 121.6(12) . . ?
C3 C8 C7 120.33(19) . . ?
C3 C8 H8 120.6(14) . . ?
C7 C8 H8 119.0(14) . . ?
O1 C9 O2 120.47(16) . . ?
O1 C9 C3 121.21(16) . . ?
O2 C9 C3 118.32(17) . . ?
O1 C9 Zn1 71.80(9) . . ?
O2 C9 Zn1 48.67(8) . . ?
C3 C9 Zn1 166.97(14) . . ?
O4 C10 O3 123.26(18) . . ?
O4 C10 C5 124.87(18) . . ?
O3 C10 C5 111.85(15) . . ?

loop_
_geom_bond_atom_site_label_1
_geom_bond_atom_site_label_2
_geom_bond_distance
_geom_bond_site_symmetry_2
_geom_bond_publ_flag
Zn1 O2 1.9886(13) . ?
Zn1 N1 2.0026(12) 4_566 ?
Zn1 N3 2.0106(13) . ?
Zn1 N2 2.0231(13) 2_454 ?
Zn1 C9 2.5845(17) . ?
O1 C9 1.250(2) . ?
O2 C9 1.273(2) . ?
O3 C10 1.312(2) . ?
O3 H3 0.79(3) . ?
O4 C10 1.206(2) . ?
N1 C1 1.319(2) . ?
N1 N2 1.3702(17) . ?
N1 Zn1 2.0026(12) 4_565 ?
N2 C2 1.316(2) . ?
N2 Zn1 2.0231(13) 2_444 ?
N3 C2 1.336(2) . ?
N3 C1 1.341(2) . ?
C1 H1 0.95(2) . ?
C2 H2 0.90(2) . ?
C3 C4 1.383(3) . ?
C3 C8 1.388(3) . ?
C3 C9 1.503(2) . ?
C4 C5 1.398(2) . ?
C4 H4 0.86(2) . ?
C5 C6 1.391(3) . ?
C5 C10 1.490(3) . ?
C6 C7 1.383(3) . ?
C6 H6 0.95(2) . ?
C7 C8 1.391(3) . ?
C7 H7 0.99(2) . ?
C8 H8 0.90(2) . ?

loop_
_geom_hbond_atom_site_label_D
_geom_hbond_atom_site_label_H
_geom_hbond_atom_site_label_A
_geom_hbond_distance_DH
_geom_hbond_distance_HA
_geom_hbond_distance_DA
_geom_hbond_angle_DHA
_geom_hbond_site_symmetry_A
O3 H3 O1 0.79(3) 1.87(3) 2.643(2) 167(3) 3
